data_7219109
loop_
_publ_author_name
'Kapustin, E. A.'
'Minkov, V. S.'
'Boldyreva, E. V.'

_publ_section_title
;
 Sarcosine and betaine crystals upon cooling: structural motifs unstable
 at high pressure become stable at low temperatures.
;
_journal_issue 5
_journal_name_full 'Physical chemistry chemical physics : PCCP'
_journal_page_first 3534
_journal_page_last 3543
_journal_paper_doi 10.1039/c4cp05094k
_journal_volume 17
_journal_year 2015
_chemical_formula_moiety 'C5 H11 N O2'
_chemical_formula_sum 'C5 H11 N O2'
_chemical_formula_weight 117.15
_chemical_name_common N,N,N-trimethylglycine
_chemical_name_systematic
; 
 2-(Trimethylamino)acetic acid 
;
_space_group_IT_number 62
_symmetry_cell_setting orthorhombic
_symmetry_space_group_name_Hall '-P 2ac 2n'
_symmetry_space_group_name_H-M 'P n m a'
_atom_sites_solution_hydrogens geom
_atom_sites_solution_primary direct
_atom_sites_solution_secondary difmap
_audit_creation_method SHELXL-97
_audit_update_record
;
2014-05-20 deposited with the CCDC.
2014-12-16 downloaded from the CCDC.
;
_cell_angle_alpha 90.00
_cell_angle_beta 90.00
_cell_angle_gamma 90.00
_cell_formula_units_Z 4
_cell_length_a 14.5449(14)
_cell_length_b 6.8144(5)
_cell_length_c 6.0963(4)
_cell_measurement_reflns_used 5550
_cell_measurement_temperature 200(2)
_cell_measurement_theta_max 29.60
_cell_measurement_theta_min 2.80
_cell_volume 604.23(8)
_computing_structure_refinement 'SHELXL-97 (Sheldrick, 1997)'
_computing_structure_solution 'SHELXS-97 (Sheldrick, 1990)'
_diffrn_ambient_temperature 200(2)
_diffrn_detector_area_resol_mean 6.67
_diffrn_measured_fraction_theta_full 0.999
_diffrn_measured_fraction_theta_max 0.999
_diffrn_measurement_device '2-circle goniometer'
_diffrn_measurement_device_type 'STOE IPDS 2'
_diffrn_measurement_method 'rotation method'
_diffrn_radiation_monochromator graphite
_diffrn_radiation_source 'fine-focus sealed tube'
_diffrn_radiation_type MoK\a
_diffrn_radiation_wavelength 0.71073
_diffrn_reflns_av_R_equivalents 0.0334
_diffrn_reflns_av_sigmaI/netI 0.0205
_diffrn_reflns_limit_h_max 17
_diffrn_reflns_limit_h_min -19
_diffrn_reflns_limit_k_max 9
_diffrn_reflns_limit_k_min -9
_diffrn_reflns_limit_l_max 8
_diffrn_reflns_limit_l_min -8
_diffrn_reflns_number 5562
_diffrn_reflns_theta_full 29.14
_diffrn_reflns_theta_max 29.14
_diffrn_reflns_theta_min 2.80
_exptl_absorpt_coefficient_mu 0.099
_exptl_absorpt_correction_type none
_exptl_crystal_colour colourless
_exptl_crystal_density_diffrn 1.288
_exptl_crystal_density_method 'not measured'
_exptl_crystal_description plate
_exptl_crystal_F_000 256
_exptl_crystal_size_max 0.45
_exptl_crystal_size_mid 0.40
_exptl_crystal_size_min 0.10
_refine_diff_density_max 0.155
_refine_diff_density_min -0.250
_refine_diff_density_rms 0.053
_refine_ls_extinction_method none
_refine_ls_goodness_of_fit_ref 1.083
_refine_ls_hydrogen_treatment mixed
_refine_ls_matrix_type full
_refine_ls_number_parameters 63
_refine_ls_number_reflns 881
_refine_ls_number_restraints 0
_refine_ls_restrained_S_all 1.083
_refine_ls_R_factor_all 0.0484
_refine_ls_R_factor_gt 0.0375
_refine_ls_shift/su_max 0.000
_refine_ls_shift/su_mean 0.000
_refine_ls_structure_factor_coef Fsqd
_refine_ls_weighting_details 'calc w=1/[\s^2^(Fo^2^)+(0.0535P)^2^+0.0372P] where P=(Fo^2^+2Fc^2^)/3'
_refine_ls_weighting_scheme calc
_refine_ls_wR_factor_gt 0.0886
_refine_ls_wR_factor_ref 0.0929
_reflns_number_gt 718
_reflns_number_total 881
_reflns_threshold_expression >2sigma(I)
_cod_data_source_file c4cp05094k2.cif
_cod_data_source_block Betaine-200
_cod_depositor_comments 'Adding full bibliography for 7219096--7219113.cif.'
_cod_database_code 7219109

loop_
_symmetry_equiv_pos_as_xyz
'x, y, z'
'-x+1/2, -y, z+1/2'
'x+1/2, -y+1/2, -z+1/2'
'-x, y+1/2, -z'
'-x, -y, -z'
'x-1/2, y, -z-1/2'
'-x-1/2, y-1/2, z-1/2'
'x, -y-1/2, z'

loop_
_atom_site_label
_atom_site_type_symbol
_atom_site_fract_x
_atom_site_fract_y
_atom_site_fract_z
_atom_site_U_iso_or_equiv
_atom_site_adp_type
_atom_site_occupancy
_atom_site_symmetry_multiplicity
_atom_site_calc_flag
_atom_site_refinement_flags
N1 N 0.62737(7) 0.2500 0.81396(17) 0.0209(2) Uani 1 2 d S
O1 O 0.87656(7) 0.2500 0.7034(2) 0.0488(4) Uani 1 2 d S
C4 C 0.58195(10) 0.2500 1.0355(2) 0.0303(3) Uani 1 2 d S
H4A H 0.5161(14) 0.2500 1.011(3) 0.045 Uiso 1 2 d S
H4B H 0.6021(9) 0.366(2) 1.111(2) 0.045 Uiso 1 1 d .
C3 C 0.59685(7) 0.42988(15) 0.69309(16) 0.0289(2) Uani 1 1 d .
H3A H 0.6241(10) 0.428(2) 0.545(2) 0.043 Uiso 1 1 d .
H3B H 0.5303(11) 0.427(2) 0.688(2) 0.043 Uiso 1 1 d .
H3C H 0.6180(10) 0.542(2) 0.775(2) 0.043 Uiso 1 1 d .
C1 C 0.79345(9) 0.2500 0.6507(3) 0.0298(3) Uani 1 2 d S
C2 C 0.72992(8) 0.2500 0.8515(2) 0.0261(3) Uani 1 2 d S
H2A H 0.7423(8) 0.3672(18) 0.9368(18) 0.031 Uiso 1 1 d .
O2 O 0.76027(8) 0.2500 0.46205(17) 0.0379(3) Uani 1 2 d S

loop_
_atom_site_aniso_label
_atom_site_aniso_U_11
_atom_site_aniso_U_22
_atom_site_aniso_U_33
_atom_site_aniso_U_23
_atom_site_aniso_U_13
_atom_site_aniso_U_12
N1 0.0157(5) 0.0239(5) 0.0232(5) 0.000 0.0003(4) 0.000
O1 0.0183(5) 0.0547(7) 0.0734(9) 0.000 0.0101(5) 0.000
C4 0.0224(6) 0.0432(8) 0.0253(6) 0.000 0.0050(5) 0.000
C3 0.0258(5) 0.0274(4) 0.0335(5) 0.0051(4) 0.0000(3) 0.0051(3)
C1 0.0209(6) 0.0213(6) 0.0473(8) 0.000 0.0098(6) 0.000
C2 0.0152(5) 0.0306(6) 0.0326(6) 0.000 -0.0021(5) 0.000
O2 0.0380(6) 0.0400(6) 0.0357(6) 0.000 0.0140(4) 0.000

loop_
_atom_type_symbol
_atom_type_description
_atom_type_scat_dispersion_real
_atom_type_scat_dispersion_imag
_atom_type_scat_source
C C 0.0033 0.0016 'International Tables Vol C Tables 4.2.6.8 and 6.1.1.4'
H H 0.0000 0.0000 'International Tables Vol C Tables 4.2.6.8 and 6.1.1.4'
N N 0.0061 0.0033 'International Tables Vol C Tables 4.2.6.8 and 6.1.1.4'
O O 0.0106 0.0060 'International Tables Vol C Tables 4.2.6.8 and 6.1.1.4'

loop_
_geom_angle_atom_site_label_1
_geom_angle_atom_site_label_2
_geom_angle_atom_site_label_3
_geom_angle
_geom_angle_site_symmetry_1
_geom_angle_site_symmetry_3
C3 N1 C3 109.88(10) . 8_565
C3 N1 C4 108.17(7) . .
C3 N1 C4 108.16(7) 8_565 .
C3 N1 C2 111.57(6) . .
C3 N1 C2 111.57(6) 8_565 .
C4 N1 C2 107.34(10) . .
N1 C4 H4A 107.4(12) . .
N1 C4 H4B 107.3(8) . .
H4A C4 H4B 111.9(10) . .
N1 C3 H3A 108.6(9) . .
N1 C3 H3B 107.1(9) . .
H3A C3 H3B 111.7(11) . .
N1 C3 H3C 107.4(8) . .
H3A C3 H3C 111.0(12) . .
H3B C3 H3C 110.8(12) . .
O2 C1 O1 127.66(14) . .
O2 C1 C2 120.19(12) . .
O1 C1 C2 112.15(14) . .
N1 C2 C1 118.31(11) . .
N1 C2 H2A 105.3(7) . .
C1 C2 H2A 108.4(7) . .

loop_
_geom_bond_atom_site_label_1
_geom_bond_atom_site_label_2
_geom_bond_distance
_geom_bond_site_symmetry_2
N1 C3 1.4975(11) .
N1 C3 1.4975(11) 8_565
N1 C4 1.5033(16) .
N1 C2 1.5091(15) .
O1 C1 1.2508(18) .
C4 H4A 0.97(2) .
C4 H4B 0.963(14) .
C3 H3A 0.987(13) .
C3 H3B 0.968(15) .
C3 H3C 0.964(15) .
C1 O2 1.2471(19) .
C1 C2 1.5340(19) .
C2 H2A 0.970(12) .

loop_
_geom_torsion_atom_site_label_1
_geom_torsion_atom_site_label_2
_geom_torsion_atom_site_label_3
_geom_torsion_atom_site_label_4
_geom_torsion
_geom_torsion_site_symmetry_1
C3 N1 C2 C1 -61.66(7) .
C3 N1 C2 C1 61.66(7) 8_565
C4 N1 C2 C1 180.0 .
O2 C1 C2 N1 0.0 .
O1 C1 C2 N1 180.0 .
